data_4346319
loop_
_publ_author_name
'Yuvaraj, K.'
'Roy, Dipak Kumar'
'Mondal, Bijan'
'Varghese, Babu'
'Ghosh, Sundargopal'

_publ_section_title
;
 Homometallic Cubane Clusters: Participation of Three-Coordinated Hydrogen
 in 60-Valence Electron Cubane Core.
;
_journal_issue 17
_journal_name_full 'Inorganic chemistry'
_journal_page_first 8673
_journal_page_last 8678
_journal_paper_doi 10.1021/acs.inorgchem.5b01298
_journal_volume 54
_journal_year 2015
_chemical_formula_sum 'C35 H50 B2 O5 Ru5'
_chemical_formula_weight 1077.72
_space_group_crystal_system orthorhombic
_space_group_IT_number 61
_space_group_name_Hall '-P 2ac 2ab'
_space_group_name_H-M_alt 'P b c a'
_atom_sites_solution_hydrogens mixed
_audit_creation_method SHELXL-2013
_cell_angle_alpha 90
_cell_angle_beta 90
_cell_angle_gamma 90
_cell_formula_units_Z 8
_cell_length_a 20.0376(6)
_cell_length_b 18.7200(6)
_cell_length_c 21.5543(7)
_cell_measurement_temperature 296(2)
_cell_volume 8085.1(4)
_computing_cell_refinement 'APEX2/SAINT (Bruker, 2004)'
_computing_data_collection 'APEX2 (Bruker, 2004)'
_computing_data_reduction 'SAINT/XPREP (Bruker, 2004)'
_computing_molecular_graphics 'ORTEP3 (Farrugia, 1997) and Mercury (Bruno et al., 2002)'
_computing_publication_material 'SHELXL-97 (Sheldrick, 2008)'
_computing_structure_refinement 'SHELXL-97 (Sheldrick, 2008)'
_computing_structure_solution 'SIR92 (Altornare et al., 1993)'
_diffrn_ambient_temperature 296(2)
_diffrn_measured_fraction_theta_full 0.748
_diffrn_measured_fraction_theta_max 0.998
_diffrn_measurement_device_type 'Bruker axs kappa apex2 CCD Diffractometer'
_diffrn_measurement_method '\w and \f scan'
_diffrn_radiation_type MoK\a
_diffrn_radiation_wavelength 0.71073
_diffrn_reflns_av_R_equivalents 0.0494
_diffrn_reflns_av_unetI/netI 0.0319
_diffrn_reflns_Laue_measured_fraction_full 0.748
_diffrn_reflns_Laue_measured_fraction_max 0.998
_diffrn_reflns_limit_h_max 19
_diffrn_reflns_limit_h_min -21
_diffrn_reflns_limit_k_max 20
_diffrn_reflns_limit_k_min -18
_diffrn_reflns_limit_l_max 22
_diffrn_reflns_limit_l_min -23
_diffrn_reflns_number 37870
_diffrn_reflns_point_group_measured_fraction_full 0.748
_diffrn_reflns_point_group_measured_fraction_max 0.998
_diffrn_reflns_theta_full 25.242
_diffrn_reflns_theta_max 22.783
_diffrn_reflns_theta_min 1.763
_exptl_absorpt_coefficient_mu 1.861
_exptl_absorpt_process_details 'SADABS (Bruker, 1999)'
_exptl_crystal_colour red
_exptl_crystal_density_diffrn 1.771
_exptl_crystal_density_method 'not measured'
_exptl_crystal_description block
_exptl_crystal_F_000 4240
_exptl_crystal_size_max 0.1
_exptl_crystal_size_mid 0.07
_exptl_crystal_size_min 0.07
_refine_diff_density_max 0.644
_refine_diff_density_min -0.703
_refine_diff_density_rms 0.154
_refine_ls_extinction_method none
_refine_ls_goodness_of_fit_ref 1.108
_refine_ls_hydrogen_treatment mixed
_refine_ls_matrix_type full
_refine_ls_number_parameters 490
_refine_ls_number_reflns 5467
_refine_ls_number_restraints 182
_refine_ls_restrained_S_all 1.155
_refine_ls_R_factor_all 0.0611
_refine_ls_R_factor_gt 0.0389
_refine_ls_shift/su_max 0.001
_refine_ls_shift/su_mean 0.000
_refine_ls_structure_factor_coef Fsqd
_refine_ls_weighting_details 'w=1/[\s^2^(Fo^2^)+(0.0515P)^2^+16.1477P] where P=(Fo^2^+2Fc^2^)/3'
_refine_ls_weighting_scheme calc
_refine_ls_wR_factor_gt 0.0934
_refine_ls_wR_factor_ref 0.1089
_reflns_Friedel_coverage 0.000
_reflns_number_gt 4185
_reflns_number_total 5467
_reflns_threshold_expression 'I > 2\s(I)'
_cod_data_source_file ic5b01298_si_002.cif
_cod_data_source_block 2
_cod_database_code 4346319
_shelx_space_group_comment
;
The symmetry employed for this shelxl refinement is uniquely defined
by the following loop, which should always be used as a source of
symmetry information in preference to the above space-group names.
They are only intended as comments.
;
_shelxl_version_number 2013-4

loop_
_space_group_symop_operation_xyz
'x, y, z'
'-x+1/2, -y, z+1/2'
'-x, y+1/2, -z+1/2'
'x+1/2, -y+1/2, -z'
'-x, -y, -z'
'x-1/2, y, -z-1/2'
'x, -y-1/2, z-1/2'
'-x-1/2, y-1/2, z'

loop_
_atom_site_label
_atom_site_type_symbol
_atom_site_fract_x
_atom_site_fract_y
_atom_site_fract_z
_atom_site_U_iso_or_equiv
_atom_site_adp_type
_atom_site_occupancy
_atom_site_site_symmetry_order
_atom_site_calc_flag
_atom_site_refinement_flags_posn
_atom_site_refinement_flags_adp
_atom_site_refinement_flags_occupancy
_atom_site_disorder_assembly
_atom_site_disorder_group
C1 C 0.0250(5) 0.4343(4) 0.1642(4) 0.068(3) Uani 1 1 d . . . . .
C2 C -0.0376(5) 0.4070(4) 0.1455(4) 0.064(2) Uani 1 1 d . . . . .
C3 C -0.0651(5) 0.3667(4) 0.1941(5) 0.070(3) Uani 1 1 d . . . . .
C4 C -0.0203(6) 0.3685(5) 0.2441(4) 0.072(3) Uani 1 1 d . . . . .
C5 C 0.0359(5) 0.4099(5) 0.2263(5) 0.072(3) Uani 1 1 d . . . . .
C6 C 0.0937(6) 0.4306(5) 0.2668(5) 0.123(5) Uani 1 1 d . . . . .
H6A H 0.0793 0.4652 0.2968 0.184 Uiso 1 1 calc R U . . .
H6B H 0.1285 0.4508 0.2417 0.184 Uiso 1 1 calc R U . . .
H6C H 0.1104 0.3890 0.2879 0.184 Uiso 1 1 calc R U . . .
C7 C 0.0686(6) 0.4836(5) 0.1270(5) 0.103(4) Uani 1 1 d . . . . .
H7A H 0.0653 0.4716 0.0838 0.154 Uiso 1 1 calc R U . . .
H7B H 0.1141 0.4786 0.1404 0.154 Uiso 1 1 calc R U . . .
H7C H 0.0543 0.5320 0.1331 0.154 Uiso 1 1 calc R U . . .
C8 C -0.0726(6) 0.4223(5) 0.0852(5) 0.105(4) Uani 1 1 d . . . . .
H8A H -0.0900 0.3786 0.0683 0.157 Uiso 1 1 calc R U . . .
H8B H -0.0416 0.4430 0.0564 0.157 Uiso 1 1 calc R U . . .
H8C H -0.1086 0.4551 0.0923 0.157 Uiso 1 1 calc R U . . .
C9 C -0.1349(5) 0.3361(6) 0.1953(6) 0.114(4) Uani 1 1 d . . . . .
H9A H -0.1367 0.2972 0.2243 0.172 Uiso 1 1 calc R U . . .
H9B H -0.1465 0.3191 0.1546 0.172 Uiso 1 1 calc R U . . .
H9C H -0.1659 0.3726 0.2077 0.172 Uiso 1 1 calc R U . . .
C10 C -0.0331(7) 0.3390(6) 0.3081(5) 0.125(5) Uani 1 1 d . U . . .
H10A H -0.0635 0.3699 0.3298 0.187 Uiso 1 1 calc R U . . .
H10B H 0.0082 0.3362 0.3305 0.187 Uiso 1 1 calc R U . . .
H10C H -0.0523 0.2922 0.3047 0.187 Uiso 1 1 calc R U . . .
C11 C 0.0372(9) 0.0566(5) 0.1417(5) 0.105(4) Uani 1 1 d . U . . .
C12 C 0.0780(5) 0.0637(4) 0.1919(5) 0.073(3) Uani 1 1 d . U . . .
C13 C 0.0422(5) 0.0965(4) 0.2386(4) 0.067(3) Uani 1 1 d . U . . .
C14 C -0.0220(5) 0.1105(4) 0.2147(5) 0.070(3) Uani 1 1 d . U . . .
C15 C -0.0234(7) 0.0839(6) 0.1539(7) 0.104(4) Uani 1 1 d . U . . .
C16 C -0.0833(9) 0.0780(9) 0.1126(9) 0.265(12) Uani 1 1 d . U . . .
H16A H -0.0716 0.0930 0.0714 0.398 Uiso 1 1 calc R U . . .
H16B H -0.1183 0.1078 0.1283 0.398 Uiso 1 1 calc R U . . .
H16C H -0.0982 0.0292 0.1116 0.398 Uiso 1 1 calc R U . . .
C17 C 0.0583(11) 0.0151(7) 0.0839(6) 0.239(10) Uani 1 1 d . U . . .
H17A H 0.1001 -0.0084 0.0915 0.358 Uiso 1 1 calc R U . . .
H17B H 0.0632 0.0475 0.0497 0.358 Uiso 1 1 calc R U . . .
H17C H 0.0249 -0.0199 0.0741 0.358 Uiso 1 1 calc R U . . .
C18 C 0.1473(7) 0.0330(6) 0.1996(8) 0.181(8) Uani 1 1 d . U . . .
H18A H 0.1445 -0.0180 0.2038 0.272 Uiso 1 1 calc R U . . .
H18B H 0.1678 0.0528 0.2360 0.272 Uiso 1 1 calc R U . . .
H18C H 0.1738 0.0446 0.1638 0.272 Uiso 1 1 calc R U . . .
C19 C 0.0656(8) 0.1053(6) 0.3037(5) 0.164(7) Uani 1 1 d . U . . .
H19A H 0.0610 0.0608 0.3254 0.245 Uiso 1 1 calc R U . . .
H19B H 0.0393 0.1413 0.3239 0.245 Uiso 1 1 calc R U . . .
H19C H 0.1116 0.1195 0.3037 0.245 Uiso 1 1 calc R U . . .
C20 C -0.0797(7) 0.1402(7) 0.2501(9) 0.211(9) Uani 1 1 d . U . . .
H20A H -0.1116 0.1600 0.2216 0.317 Uiso 1 1 calc R U . . .
H20B H -0.0642 0.1769 0.2776 0.317 Uiso 1 1 calc R U . . .
H20C H -0.1003 0.1028 0.2737 0.317 Uiso 1 1 calc R U . . .
C21 C 0.2910(6) 0.2394(6) -0.0051(6) 0.091(3) Uani 1 1 d . U . . .
C22 C 0.2481(6) 0.2196(9) -0.0517(5) 0.104(4) Uani 1 1 d . U . . .
C23 C 0.2392(6) 0.1451(9) -0.0494(6) 0.109(4) Uani 1 1 d . U . . .
C24 C 0.2786(6) 0.1200(6) -0.0004(6) 0.095(3) Uani 1 1 d . U . . .
C25 C 0.3094(4) 0.1776(7) 0.0259(5) 0.078(3) Uani 1 1 d . U . . .
C26 C 0.3600(6) 0.1714(9) 0.0783(6) 0.157(6) Uani 1 1 d . U . . .
H26A H 0.3663 0.2174 0.0971 0.235 Uiso 1 1 calc R U . . .
H26B H 0.4018 0.1547 0.0620 0.235 Uiso 1 1 calc R U . . .
H26C H 0.3439 0.1383 0.1088 0.235 Uiso 1 1 calc R U . . .
C27 C 0.3159(8) 0.3141(7) 0.0114(9) 0.193(8) Uani 1 1 d . U . . .
H27A H 0.3123 0.3213 0.0554 0.289 Uiso 1 1 calc R U . . .
H27B H 0.2895 0.3492 -0.0098 0.289 Uiso 1 1 calc R U . . .
H27C H 0.3618 0.3189 -0.0009 0.289 Uiso 1 1 calc R U . . .
C28 C 0.2203(9) 0.2728(11) -0.0977(7) 0.252(12) Uani 1 1 d . U . . .
H28A H 0.1808 0.2535 -0.1166 0.378 Uiso 1 1 calc R U . . .
H28B H 0.2530 0.2823 -0.1292 0.378 Uiso 1 1 calc R U . . .
H28C H 0.2094 0.3164 -0.0766 0.378 Uiso 1 1 calc R U . . .
C29 C 0.1983(8) 0.1049(13) -0.0961(7) 0.272(12) Uani 1 1 d . U . . .
H29A H 0.2270 0.0867 -0.1281 0.408 Uiso 1 1 calc R U . . .
H29B H 0.1658 0.1364 -0.1141 0.408 Uiso 1 1 calc R U . . .
H29C H 0.1760 0.0659 -0.0760 0.408 Uiso 1 1 calc R U . . .
C30 C 0.2856(8) 0.0427(7) 0.0169(9) 0.213(9) Uani 1 1 d . U . . .
H30A H 0.3305 0.0273 0.0091 0.320 Uiso 1 1 calc R U . . .
H30B H 0.2552 0.0146 -0.0074 0.320 Uiso 1 1 calc R U . . .
H30C H 0.2755 0.0368 0.0602 0.320 Uiso 1 1 calc R U . . .
C31 C 0.0608(5) 0.3371(5) 0.0002(4) 0.074(3) Uani 1 1 d . . . . .
C32 C 0.0203(5) 0.1988(5) -0.0026(4) 0.068(2) Uani 1 1 d . . . . .
C33 C 0.2106(5) 0.3500(5) 0.1588(5) 0.084(3) Uani 1 1 d . . . . .
C34 C 0.2128(5) 0.2193(5) 0.2128(5) 0.072(3) Uani 1 1 d . . . . .
B1 B 0.1260(4) 0.1724(4) 0.0988(4) 0.044(2) Uani 1 1 d . . . . .
O1 O 0.0571(5) 0.3856(4) -0.0315(3) 0.132(3) Uani 1 1 d . . . . .
O2 O -0.0086(4) 0.1622(4) -0.0361(3) 0.119(3) Uani 1 1 d . . . . .
O3 O 0.2401(4) 0.4011(4) 0.1631(5) 0.147(4) Uani 1 1 d . . . . .
O4 O 0.2454(4) 0.1909(5) 0.2492(4) 0.118(3) Uani 1 1 d . . . . .
Ru1 Ru 0.03130(3) 0.31662(3) 0.16375(3) 0.04343(19) Uani 1 1 d D . . . .
Ru2 Ru 0.05145(3) 0.17264(3) 0.15814(3) 0.03999(18) Uani 1 1 d D . . . .
Ru3 Ru 0.20342(3) 0.18967(4) 0.03619(3) 0.0556(2) Uani 1 1 d . . . . .
Ru4 Ru 0.06948(3) 0.25508(3) 0.05140(3) 0.04400(19) Uani 1 1 d D . . . .
Ru5 Ru 0.16114(3) 0.26376(3) 0.15209(3) 0.04644(19) Uani 1 1 d D . . . .
C35 C 0.0921(18) 0.253(2) 0.2186(19) 0.053(8) Uani 0.5 1 d . U P A 1
O5 O 0.0871(8) 0.2516(7) 0.2792(7) 0.093(4) Uani 0.5 1 d . U P A 1
B2 B 0.0767(18) 0.250(3) 0.2259(17) 0.036(6) Uani 0.5 1 d D U P A 2
C36 C -0.0145(14) 0.243(2) 0.1093(14) 0.026(6) Uani 0.5 1 d . U P A 3
O6 O -0.0760(5) 0.2320(5) 0.0999(5) 0.039(3) Uani 0.5 1 d . U P A 3
B3 B -0.029(2) 0.238(3) 0.121(2) 0.043(8) Uani 0.5 1 d D U P A 4
H2 H 0.0934(11) 0.2470(12) 0.277(2) 0.10(2) Uiso 0.5 1 d D U P B 2
H3 H -0.078(3) 0.2290(13) 0.0935(12) 0.02(2) Uiso 0.5 1 d D U P C 4
H6 H 0.153(3) 0.127(3) 0.080(3) 0.052(19) Uiso 1 1 d . . . . .
H4 H 0.143(4) 0.244(4) 0.012(4) 0.07(2) Uiso 1 1 d . . . . .
H5 H 0.226(5) 0.244(4) 0.104(4) 0.11(3) Uiso 1 1 d . . . . .
H1 H 0.105(3) 0.319(3) 0.106(3) 0.047(19) Uiso 1 1 d . . . . .

loop_
_atom_site_aniso_label
_atom_site_aniso_U_11
_atom_site_aniso_U_22
_atom_site_aniso_U_33
_atom_site_aniso_U_23
_atom_site_aniso_U_13
_atom_site_aniso_U_12
C1 0.086(7) 0.029(4) 0.091(7) -0.007(4) -0.002(6) 0.008(4)
C2 0.070(6) 0.048(5) 0.073(6) -0.012(4) -0.017(5) 0.014(4)
C3 0.081(7) 0.049(5) 0.080(7) -0.018(5) 0.014(6) 0.017(5)
C4 0.100(8) 0.063(6) 0.052(6) -0.009(5) 0.012(6) 0.025(6)
C5 0.089(7) 0.053(5) 0.074(7) -0.025(5) -0.023(6) 0.021(5)
C6 0.147(11) 0.093(8) 0.129(10) -0.068(7) -0.071(9) 0.029(7)
C7 0.124(9) 0.043(5) 0.141(10) 0.001(6) 0.016(8) -0.004(6)
C8 0.130(10) 0.083(7) 0.101(8) -0.008(6) -0.052(8) 0.048(7)
C9 0.074(8) 0.097(8) 0.172(12) -0.026(8) 0.037(8) 0.004(6)
C10 0.185(13) 0.123(9) 0.067(7) -0.001(7) 0.045(8) 0.054(9)
C11 0.197(13) 0.041(6) 0.076(7) -0.013(5) 0.015(9) -0.045(7)
C12 0.083(7) 0.039(5) 0.097(7) 0.015(5) 0.013(6) 0.010(5)
C13 0.099(7) 0.045(5) 0.057(5) 0.016(4) -0.011(5) -0.030(5)
C14 0.062(6) 0.044(5) 0.104(7) 0.029(5) 0.024(6) 0.000(4)
C15 0.121(9) 0.078(7) 0.114(9) 0.057(7) -0.066(8) -0.061(7)
C16 0.29(2) 0.205(15) 0.30(2) 0.178(15) -0.218(18) -0.185(15)
C17 0.49(3) 0.080(9) 0.149(13) -0.047(9) 0.126(16) -0.119(13)
C18 0.128(11) 0.102(10) 0.31(2) 0.111(12) 0.060(13) 0.050(9)
C19 0.286(19) 0.117(10) 0.088(8) 0.063(7) -0.082(10) -0.091(11)
C20 0.175(14) 0.104(10) 0.35(2) 0.104(13) 0.175(15) 0.044(9)
C21 0.078(7) 0.095(8) 0.100(8) 0.006(7) 0.044(7) 0.003(6)
C22 0.076(7) 0.188(12) 0.049(6) 0.035(7) 0.026(6) 0.054(8)
C23 0.068(7) 0.176(12) 0.083(8) -0.052(8) 0.029(6) -0.021(8)
C24 0.084(7) 0.095(8) 0.105(8) -0.001(7) 0.046(7) 0.025(6)
C25 0.046(5) 0.112(8) 0.074(6) -0.013(6) 0.002(5) 0.005(5)
C26 0.068(8) 0.279(18) 0.123(11) 0.005(11) -0.031(8) 0.041(10)
C27 0.172(14) 0.113(11) 0.29(2) -0.007(12) 0.148(15) -0.022(10)
C28 0.206(17) 0.41(3) 0.138(13) 0.169(16) 0.094(12) 0.178(18)
C29 0.157(15) 0.50(3) 0.158(14) -0.205(18) 0.054(12) -0.111(18)
C30 0.221(17) 0.113(11) 0.31(2) 0.043(12) 0.179(16) 0.067(11)
C31 0.097(7) 0.065(6) 0.061(6) 0.012(5) -0.004(5) -0.002(5)
C32 0.095(7) 0.073(6) 0.037(5) -0.004(4) -0.008(5) -0.007(5)
C33 0.071(7) 0.076(7) 0.107(8) -0.007(6) -0.010(6) -0.031(6)
C34 0.067(6) 0.084(7) 0.067(6) -0.004(5) -0.010(5) 0.000(5)
B1 0.046(5) 0.039(5) 0.049(5) -0.006(4) -0.002(4) 0.004(4)
O1 0.214(10) 0.091(6) 0.092(5) 0.052(5) 0.006(6) 0.019(6)
O2 0.149(8) 0.131(6) 0.078(5) -0.039(5) -0.038(5) -0.035(6)
O3 0.111(7) 0.097(6) 0.232(11) -0.015(6) -0.028(7) -0.065(5)
O4 0.107(6) 0.149(7) 0.099(6) 0.014(5) -0.056(5) 0.020(5)
Ru1 0.0531(4) 0.0345(3) 0.0428(4) -0.0037(3) -0.0062(3) 0.0005(3)
Ru2 0.0494(4) 0.0337(3) 0.0369(3) 0.0013(2) -0.0015(3) -0.0048(3)
Ru3 0.0475(4) 0.0762(5) 0.0431(4) 0.0007(3) 0.0020(3) 0.0047(3)
Ru4 0.0491(4) 0.0469(4) 0.0360(4) 0.0035(3) -0.0033(3) -0.0005(3)
Ru5 0.0456(4) 0.0482(4) 0.0455(4) -0.0023(3) -0.0064(3) -0.0083(3)
C35 0.057(13) 0.055(9) 0.046(11) -0.004(8) 0.002(8) -0.001(9)
O5 0.117(10) 0.084(8) 0.077(9) -0.012(7) -0.002(8) 0.010(7)
B2 0.036(14) 0.057(11) 0.014(10) 0.009(8) 0.007(10) -0.005(11)
C36 0.021(10) 0.030(7) 0.026(10) 0.004(7) 0.013(8) -0.010(7)
O6 0.021(5) 0.054(6) 0.041(6) -0.005(4) -0.010(5) -0.007(4)
B3 0.047(18) 0.047(12) 0.034(15) 0.001(11) 0.030(13) -0.002(14)

loop_
_atom_type_symbol
_atom_type_description
_atom_type_scat_dispersion_real
_atom_type_scat_dispersion_imag
_atom_type_scat_source
C C 0.0033 0.0016 'International Tables Vol C Tables 4.2.6.8 and 6.1.1.4'
H H 0.0000 0.0000 'International Tables Vol C Tables 4.2.6.8 and 6.1.1.4'
B B 0.0013 0.0007 'International Tables Vol C Tables 4.2.6.8 and 6.1.1.4'
O O 0.0106 0.0060 'International Tables Vol C Tables 4.2.6.8 and 6.1.1.4'
Ru Ru -1.2594 0.8363 'International Tables Vol C Tables 4.2.6.8 and 6.1.1.4'

loop_
_geom_angle_atom_site_label_1
_geom_angle_atom_site_label_2
_geom_angle_atom_site_label_3
_geom_angle
C2 C1 C5 106.7(9)
C2 C1 C7 125.9(9)
C5 C1 C7 127.2(10)
C2 C1 Ru1 71.9(4)
C5 C1 Ru1 71.1(4)
C7 C1 Ru1 125.3(6)
C3 C2 C1 109.3(8)
C3 C2 C8 124.4(9)
C1 C2 C8 126.2(10)
C3 C2 Ru1 72.6(5)
C1 C2 Ru1 70.9(5)
C8 C2 Ru1 126.0(6)
C2 C3 C4 108.0(9)
C2 C3 C9 125.4(10)
C4 C3 C9 126.1(10)
C2 C3 Ru1 70.7(5)
C4 C3 Ru1 71.5(5)
C9 C3 Ru1 130.1(6)
C3 C4 C5 108.3(8)
C3 C4 C10 125.7(11)
C5 C4 C10 125.7(11)
C3 C4 Ru1 72.0(5)
C5 C4 Ru1 70.2(5)
C10 C4 Ru1 128.9(6)
C4 C5 C1 107.8(8)
C4 C5 C6 126.6(10)
C1 C5 C6 125.4(10)
C4 C5 Ru1 72.6(5)
C1 C5 Ru1 71.0(4)
C6 C5 Ru1 126.3(6)
C5 C6 H6A 109.5
C5 C6 H6B 109.5
H6A C6 H6B 109.5
C5 C6 H6C 109.5
H6A C6 H6C 109.5
H6B C6 H6C 109.5
C1 C7 H7A 109.5
C1 C7 H7B 109.5
H7A C7 H7B 109.5
C1 C7 H7C 109.5
H7A C7 H7C 109.5
H7B C7 H7C 109.5
C2 C8 H8A 109.5
C2 C8 H8B 109.5
H8A C8 H8B 109.5
C2 C8 H8C 109.5
H8A C8 H8C 109.5
H8B C8 H8C 109.5
C3 C9 H9A 109.5
C3 C9 H9B 109.5
H9A C9 H9B 109.5
C3 C9 H9C 109.5
H9A C9 H9C 109.5
H9B C9 H9C 109.5
C4 C10 H10A 109.5
C4 C10 H10B 109.5
H10A C10 H10B 109.5
C4 C10 H10C 109.5
H10A C10 H10C 109.5
H10B C10 H10C 109.5
C15 C11 C12 110.5(10)
C15 C11 C17 127.0(17)
C12 C11 C17 122.1(17)
C15 C11 Ru2 73.3(6)
C12 C11 Ru2 72.6(5)
C17 C11 Ru2 126.3(8)
C11 C12 C13 108.1(10)
C11 C12 C18 126.9(13)
C13 C12 C18 124.6(12)
C11 C12 Ru2 71.7(5)
C13 C12 Ru2 73.0(5)
C18 C12 Ru2 127.1(7)
C12 C13 C14 106.9(8)
C12 C13 C19 124.9(11)
C14 C13 C19 127.7(12)
C12 C13 Ru2 71.1(5)
C14 C13 Ru2 71.1(5)
C19 C13 Ru2 129.0(6)
C15 C14 C13 107.0(10)
C15 C14 C20 126.6(14)
C13 C14 C20 126.1(13)
C15 C14 Ru2 71.8(6)
C13 C14 Ru2 72.3(5)
C20 C14 Ru2 126.5(6)
C11 C15 C14 107.5(10)
C11 C15 C16 125.5(18)
C14 C15 C16 126.6(17)
C11 C15 Ru2 71.6(6)
C14 C15 Ru2 71.7(5)
C16 C15 Ru2 127.9(7)
C15 C16 H16A 109.5
C15 C16 H16B 109.5
H16A C16 H16B 109.5
C15 C16 H16C 109.5
H16A C16 H16C 109.5
H16B C16 H16C 109.5
C11 C17 H17A 109.5
C11 C17 H17B 109.5
H17A C17 H17B 109.5
C11 C17 H17C 109.5
H17A C17 H17C 109.5
H17B C17 H17C 109.5
C12 C18 H18A 109.5
C12 C18 H18B 109.5
H18A C18 H18B 109.5
C12 C18 H18C 109.5
H18A C18 H18C 109.5
H18B C18 H18C 109.5
C13 C19 H19A 109.5
C13 C19 H19B 109.5
H19A C19 H19B 109.5
C13 C19 H19C 109.5
H19A C19 H19C 109.5
H19B C19 H19C 109.5
C14 C20 H20A 109.5
C14 C20 H20B 109.5
H20A C20 H20B 109.5
C14 C20 H20C 109.5
H20A C20 H20C 109.5
H20B C20 H20C 109.5
C22 C21 C25 107.0(11)
C22 C21 C27 128.6(15)
C25 C21 C27 124.4(14)
C22 C21 Ru3 71.3(6)
C25 C21 Ru3 70.2(6)
C27 C21 Ru3 124.1(8)
C21 C22 C23 108.8(10)
C21 C22 C28 122.1(18)
C23 C22 C28 129.0(18)
C21 C22 Ru3 71.9(6)
C23 C22 Ru3 70.2(6)
C28 C22 Ru3 126.2(8)
C24 C23 C22 106.7(10)
C24 C23 C29 130.2(18)
C22 C23 C29 122.9(18)
C24 C23 Ru3 70.8(6)
C22 C23 Ru3 71.8(6)
C29 C23 Ru3 126.1(8)
C25 C24 C23 107.7(11)
C25 C24 C30 128.0(15)
C23 C24 C30 124.3(16)
C25 C24 Ru3 71.7(6)
C23 C24 Ru3 71.2(6)
C30 C24 Ru3 124.1(8)
C24 C25 C21 109.8(10)
C24 C25 C26 123.4(13)
C21 C25 C26 126.7(12)
C24 C25 Ru3 71.2(6)
C21 C25 Ru3 72.4(6)
C26 C25 Ru3 126.1(7)
C25 C26 H26A 109.5
C25 C26 H26B 109.5
H26A C26 H26B 109.5
C25 C26 H26C 109.5
H26A C26 H26C 109.5
H26B C26 H26C 109.5
C21 C27 H27A 109.5
C21 C27 H27B 109.5
H27A C27 H27B 109.5
C21 C27 H27C 109.5
H27A C27 H27C 109.5
H27B C27 H27C 109.5
C22 C28 H28A 109.5
C22 C28 H28B 109.5
H28A C28 H28B 109.5
C22 C28 H28C 109.5
H28A C28 H28C 109.5
H28B C28 H28C 109.5
C23 C29 H29A 109.5
C23 C29 H29B 109.5
H29A C29 H29B 109.5
C23 C29 H29C 109.5
H29A C29 H29C 109.5
H29B C29 H29C 109.5
C24 C30 H30A 109.5
C24 C30 H30B 109.5
H30A C30 H30B 109.5
C24 C30 H30C 109.5
H30A C30 H30C 109.5
H30B C30 H30C 109.5
O1 C31 Ru4 178.0(10)
O2 C32 Ru4 177.8(9)
O3 C33 Ru5 179.6(12)
O4 C34 Ru5 178.4(9)
Ru2 B1 Ru3 171.0(5)
Ru2 B1 Ru4 84.7(3)
Ru3 B1 Ru4 88.5(3)
Ru2 B1 Ru5 84.3(3)
Ru3 B1 Ru5 88.8(3)
Ru4 B1 Ru5 81.8(3)
Ru2 B1 H6 129(3)
Ru3 B1 H6 60(3)
Ru4 B1 H6 130(3)
Ru5 B1 H6 131(4)
C36 Ru1 C1 130.9(11)
B2 Ru1 C1 129.4(14)
C35 Ru1 C1 127.2(13)
B3 Ru1 C1 131.2(15)
C36 Ru1 C5 155.4(9)
B2 Ru1 C5 93.8(13)
C35 Ru1 C5 94.7(13)
B3 Ru1 C5 147.0(12)
C1 Ru1 C5 37.9(3)
C36 Ru1 C2 97.7(11)
B2 Ru1 C2 149.2(12)
C35 Ru1 C2 154.8(12)
B3 Ru1 C2 95.2(14)
C1 Ru1 C2 37.2(3)
C5 Ru1 C2 62.1(3)
C36 Ru1 C4 122.2(8)
B2 Ru1 C4 88.0(12)
C35 Ru1 C4 94.6(12)
B3 Ru1 C4 112.0(11)
C1 Ru1 C4 62.4(3)
C5 Ru1 C4 37.2(3)
C2 Ru1 C4 61.3(3)
C36 Ru1 C3 93.6(9)
B2 Ru1 C3 116.6(11)
C35 Ru1 C3 125.4(11)
B3 Ru1 C3 85.6(13)
C1 Ru1 C3 62.1(3)
C5 Ru1 C3 61.8(3)
C2 Ru1 C3 36.7(3)
C4 Ru1 C3 36.5(3)
C36 Ru1 Ru2 51.0(10)
B2 Ru1 Ru2 50.1(13)
C35 Ru1 Ru2 51.0(13)
B3 Ru1 Ru2 51.9(14)
C1 Ru1 Ru2 174.3(3)
C5 Ru1 Ru2 143.3(3)
C2 Ru1 Ru2 146.9(2)
C4 Ru1 Ru2 122.1(2)
C3 Ru1 Ru2 123.6(2)
C36 Ru1 Ru4 48.8(8)
B2 Ru1 Ru4 101.1(12)
C35 Ru1 Ru4 95.5(12)
B3 Ru1 Ru4 59.3(10)
C1 Ru1 Ru4 115.6(2)
C5 Ru1 Ru4 147.7(3)
C2 Ru1 Ru4 109.4(2)
C4 Ru1 Ru4 167.9(3)
C3 Ru1 Ru4 131.4(3)
Ru2 Ru1 Ru4 60.84(2)
C36 Ru1 Ru5 97.4(9)
B2 Ru1 Ru5 55.2(10)
C35 Ru1 Ru5 45.6(10)
B3 Ru1 Ru5 104.5(13)
C1 Ru1 Ru5 114.0(3)
C5 Ru1 Ru5 107.2(3)
C2 Ru1 Ru5 146.4(3)
C4 Ru1 Ru5 130.8(3)
C3 Ru1 Ru5 167.2(3)
Ru2 Ru1 Ru5 60.56(2)
Ru4 Ru1 Ru5 61.33(2)
C36 Ru1 H1 89.3(19)
B2 Ru1 H1 96(2)
C35 Ru1 H1 86(2)
B3 Ru1 H1 100(2)
C1 Ru1 H1 91.4(17)
C5 Ru1 H1 110.1(18)
C2 Ru1 H1 110.1(18)
C4 Ru1 H1 147.3(18)
C3 Ru1 H1 146.7(18)
Ru2 Ru1 H1 83.2(17)
Ru4 Ru1 H1 40.5(18)
Ru5 Ru1 H1 40.4(18)
B1 Ru2 B2 105.6(10)
B1 Ru2 C36 98.7(8)
B1 Ru2 C35 96.1(10)
B1 Ru2 B3 108.8(10)
B1 Ru2 C11 89.5(4)
B2 Ru2 C11 143.9(11)
C36 Ru2 C11 116.4(11)
C35 Ru2 C11 146.1(12)
B3 Ru2 C11 113.4(15)
B1 Ru2 C12 91.7(4)
B2 Ru2 C12 109.9(12)
C36 Ru2 C12 150.5(10)
C35 Ru2 C12 110.6(12)
B3 Ru2 C12 144.3(14)
C11 Ru2 C12 35.7(4)
B1 Ru2 C14 148.6(3)
B2 Ru2 C14 97.8(10)
C36 Ru2 C14 100.4(8)
C35 Ru2 C14 106.4(10)
B3 Ru2 C14 90.4(12)
C11 Ru2 C14 59.6(4)
C12 Ru2 C14 60.3(3)
B1 Ru2 C15 118.7(5)
B2 Ru2 C15 134.0(10)
C36 Ru2 C15 91.3(9)
C35 Ru2 C15 142.9(11)
B3 Ru2 C15 84.7(14)
C11 Ru2 C15 35.1(4)
C12 Ru2 C15 59.7(4)
C14 Ru2 C15 36.5(4)
B1 Ru2 C13 124.2(4)
B2 Ru2 C13 85.4(11)
C36 Ru2 C13 135.8(8)
C35 Ru2 C13 90.4(11)
B3 Ru2 C13 125.5(11)
C11 Ru2 C13 59.5(4)
C12 Ru2 C13 35.9(3)
C14 Ru2 C13 36.6(3)
C15 Ru2 C13 60.5(3)
B1 Ru2 Ru1 98.2(2)
B2 Ru2 Ru1 48.0(11)
C36 Ru2 Ru1 47.4(10)
C35 Ru2 Ru1 48.5(12)
B3 Ru2 Ru1 49.5(14)
C11 Ru2 Ru1 162.8(5)
C12 Ru2 Ru1 157.6(3)
C14 Ru2 Ru1 113.1(2)
C15 Ru2 Ru1 129.5(4)
C13 Ru2 Ru1 125.4(2)
B1 Ru2 Ru5 51.0(2)
B2 Ru2 Ru5 55.0(9)
C36 Ru2 Ru5 95.0(8)
C35 Ru2 Ru5 45.6(9)
B3 Ru2 Ru5 102.8(13)
C11 Ru2 Ru5 133.9(5)
C12 Ru2 Ru5 112.8(3)
C14 Ru2 Ru5 149.7(3)
C15 Ru2 Ru5 168.7(5)
C13 Ru2 Ru5 119.2(2)
Ru1 Ru2 Ru5 60.91(2)
B1 Ru3 C24 131.9(4)
B1 Ru3 C23 138.2(4)
C24 Ru3 C23 38.1(5)
B1 Ru3 C25 142.0(4)
C24 Ru3 C25 37.1(4)
C23 Ru3 C25 62.6(4)
B1 Ru3 C22 156.1(4)
C24 Ru3 C22 62.9(4)
C23 Ru3 C22 38.0(5)
C25 Ru3 C22 61.8(4)
B1 Ru3 C21 158.8(4)
C24 Ru3 C21 62.8(4)
C23 Ru3 C21 63.0(5)
C25 Ru3 C21 37.4(4)
C22 Ru3 C21 36.8(5)
B1 Ru3 Ru4 47.0(2)
C24 Ru3 Ru4 158.0(4)
C23 Ru3 Ru4 123.9(4)
C25 Ru3 Ru4 161.7(3)
C22 Ru3 Ru4 111.3(3)
C21 Ru3 Ru4 126.7(3)
B1 Ru3 Ru5 46.9(2)
C24 Ru3 Ru5 142.3(4)
C23 Ru3 Ru5 174.6(4)
C25 Ru3 Ru5 114.7(3)
C22 Ru3 Ru5 136.8(5)
C21 Ru3 Ru5 111.9(3)
Ru4 Ru3 Ru5 57.21(2)
B1 Ru3 H6 31(2)
C24 Ru3 H6 101(2)
C23 Ru3 H6 112(2)
C25 Ru3 H6 122(2)
C22 Ru3 H6 148(2)
C21 Ru3 H6 160(2)
Ru4 Ru3 H6 73(2)
Ru5 Ru3 H6 73(2)
B1 Ru3 H4 76(3)
C24 Ru3 H4 140(3)
C23 Ru3 H4 102(3)
C25 Ru3 H4 139(3)
C22 Ru3 H4 82(3)
C21 Ru3 H4 101(3)
Ru4 Ru3 H4 29(3)
Ru5 Ru3 H4 77(3)
H6 Ru3 H4 99(3)
B1 Ru3 H5 76(3)
C24 Ru3 H5 117(3)
C23 Ru3 H5 145(3)
C25 Ru3 H5 84(3)
C22 Ru3 H5 117(3)
C21 Ru3 H5 84(3)
Ru4 Ru3 H5 85(3)
Ru5 Ru3 H5 31(3)
H6 Ru3 H5 95(3)
H4 Ru3 H5 95(4)
C32 Ru4 C31 92.7(4)
C32 Ru4 C36 83.4(10)
C31 Ru4 C36 111.0(11)
C32 Ru4 B1 99.6(4)
C31 Ru4 B1 153.8(4)
C36 Ru4 B1 93.5(10)
C32 Ru4 B3 83.2(12)
C31 Ru4 B3 112.0(13)
B1 Ru4 B3 92.5(12)
C32 Ru4 Ru1 129.4(3)
C31 Ru4 Ru1 98.4(3)
C36 Ru4 Ru1 46.5(10)
B1 Ru4 Ru1 91.6(2)
B3 Ru4 Ru1 46.8(12)
C32 Ru4 Ru2 97.7(3)
C31 Ru4 Ru2 156.0(3)
C36 Ru4 Ru2 49.4(10)
B1 Ru4 Ru2 44.5(2)
B3 Ru4 Ru2 48.5(12)
Ru1 Ru4 Ru2 58.51(2)
C32 Ru4 Ru5 148.6(3)
C31 Ru4 Ru5 117.1(3)
C36 Ru4 Ru5 94.0(9)
B1 Ru4 Ru5 49.1(2)
B3 Ru4 Ru5 93.7(12)
Ru1 Ru4 Ru5 59.44(2)
Ru2 Ru4 Ru5 59.16(2)
C32 Ru4 Ru3 100.2(3)
C31 Ru4 Ru3 110.6(3)
C36 Ru4 Ru3 138.0(10)
B1 Ru4 Ru3 44.5(2)
B3 Ru4 Ru3 137.0(12)
Ru1 Ru4 Ru3 120.95(3)
Ru2 Ru4 Ru3 88.85(2)
Ru5 Ru4 Ru3 61.61(2)
C32 Ru4 H4 94(3)
C31 Ru4 H4 84(2)
C36 Ru4 H4 165(3)
B1 Ru4 H4 73(2)
B3 Ru4 H4 164(3)
Ru1 Ru4 H4 136(3)
Ru2 Ru4 H4 117(2)
Ru5 Ru4 H4 80(3)
Ru3 Ru4 H4 28(2)
C32 Ru4 H1 170(2)
C31 Ru4 H1 83.2(19)
C36 Ru4 H1 90(2)
B1 Ru4 H1 87.7(19)
B3 Ru4 H1 90(2)
Ru1 Ru4 H1 43(2)
Ru2 Ru4 H1 83.1(19)
Ru5 Ru4 H1 38.7(19)
Ru3 Ru4 H1 89.5(19)
H4 Ru4 H1 94(3)
C34 Ru5 C33 92.1(4)
C34 Ru5 C35 80.5(12)
C33 Ru5 C35 113.0(13)
C34 Ru5 B1 101.5(4)
C33 Ru5 B1 151.2(4)
C35 Ru5 B1 94.3(13)
C34 Ru5 B2 82.7(10)
C33 Ru5 B2 115.0(12)
B1 Ru5 B2 92.1(12)
C34 Ru5 Ru2 97.5(3)
C33 Ru5 Ru2 158.2(3)
C35 Ru5 Ru2 50.2(13)
B1 Ru5 Ru2 44.6(2)
B2 Ru5 Ru2 47.7(11)
C34 Ru5 Ru1 127.7(3)
C33 Ru5 Ru1 100.2(3)
C35 Ru5 Ru1 47.8(12)
B1 Ru5 Ru1 91.4(2)
B2 Ru5 Ru1 46.0(10)
Ru2 Ru5 Ru1 58.54(2)
C34 Ru5 Ru4 150.1(3)
C33 Ru5 Ru4 116.3(3)
C35 Ru5 Ru4 95.4(12)
B1 Ru5 Ru4 49.1(2)
B2 Ru5 Ru4 92.6(9)
Ru2 Ru5 Ru4 59.46(2)
Ru1 Ru5 Ru4 59.23(2)
C34 Ru5 Ru3 102.9(3)
C33 Ru5 Ru3 108.1(3)
C35 Ru5 Ru3 138.6(13)
B1 Ru5 Ru3 44.3(2)
B2 Ru5 Ru3 136.3(12)
Ru2 Ru5 Ru3 88.77(2)
Ru1 Ru5 Ru3 120.32(3)
Ru4 Ru5 Ru3 61.18(2)
C34 Ru5 H5 85(3)
C33 Ru5 H5 80(3)
C35 Ru5 H5 160(3)
B1 Ru5 H5 76(3)
B2 Ru5 H5 161(3)
Ru2 Ru5 H5 120(3)
Ru1 Ru5 H5 147(3)
Ru4 Ru5 H5 91(3)
Ru3 Ru5 H5 34(3)
C34 Ru5 H1 168.0(19)
C33 Ru5 H1 83.2(19)
C35 Ru5 H1 91(2)
B1 Ru5 H1 87.6(19)
B2 Ru5 H1 89(2)
Ru2 Ru5 H1 83.4(19)
Ru1 Ru5 H1 43.3(19)
Ru4 Ru5 H1 38.6(18)
Ru3 Ru5 H1 89.1(19)
H5 Ru5 H1 105(4)
O5 C35 Ru5 140(3)
O5 C35 Ru1 122(3)
Ru5 C35 Ru1 86.6(16)
O5 C35 Ru2 124(3)
Ru5 C35 Ru2 84.2(16)
Ru1 C35 Ru2 80.4(15)
Ru1 B2 Ru2 81.9(14)
Ru1 B2 Ru5 78.9(12)
Ru2 B2 Ru5 77.3(13)
Ru1 B2 H2 141(4)
Ru2 B2 H2 134(4)
Ru5 B2 H2 116(3)
O6 C36 Ru1 130(2)
O6 C36 Ru4 134(2)
Ru1 C36 Ru4 84.7(11)
O6 C36 Ru2 125(2)
Ru1 C36 Ru2 81.6(12)
Ru4 C36 Ru2 82.2(11)
Ru1 B3 Ru2 78.5(17)
Ru1 B3 Ru4 73.8(14)
Ru2 B3 Ru4 72.8(13)
Ru1 B3 H3 145(4)
Ru2 B3 H3 137(4)
Ru4 B3 H3 113(3)

loop_
_geom_bond_atom_site_label_1
_geom_bond_atom_site_label_2
_geom_bond_distance
C1 C2 1.413(12)
C1 C5 1.433(12)
C1 C7 1.502(13)
C1 Ru1 2.207(7)
C2 C3 1.404(13)
C2 C8 1.504(12)
C2 Ru1 2.220(8)
C3 C4 1.404(13)
C3 C9 1.511(13)
C3 Ru1 2.244(9)
C4 C5 1.420(13)
C4 C10 1.507(13)
C4 Ru1 2.239(8)
C5 C6 1.502(13)
C5 Ru1 2.208(8)
C6 H6A 0.9600
C6 H6B 0.9600
C6 H6C 0.9600
C7 H7A 0.9600
C7 H7B 0.9600
C7 H7C 0.9600
C8 H8A 0.9600
C8 H8B 0.9600
C8 H8C 0.9600
C9 H9A 0.9600
C9 H9B 0.9600
C9 H9C 0.9600
C10 H10A 0.9600
C10 H10B 0.9600
C10 H10C 0.9600
C11 C15 1.343(17)
C11 C12 1.363(16)
C11 C17 1.529(16)
C11 Ru2 2.218(9)
C12 C13 1.381(12)
C12 C18 1.512(14)
C12 Ru2 2.230(8)
C13 C14 1.411(13)
C13 C19 1.488(13)
C13 Ru2 2.253(8)
C14 C15 1.403(16)
C14 C20 1.491(14)
C14 Ru2 2.238(8)
C15 C16 1.498(16)
C15 Ru2 2.240(9)
C16 H16A 0.9600
C16 H16B 0.9600
C16 H16C 0.9600
C17 H17A 0.9600
C17 H17B 0.9600
C17 H17C 0.9600
C18 H18A 0.9600
C18 H18B 0.9600
C18 H18C 0.9600
C19 H19A 0.9600
C19 H19B 0.9600
C19 H19C 0.9600
C20 H20A 0.9600
C20 H20B 0.9600
C20 H20C 0.9600
C21 C22 1.372(16)
C21 C25 1.387(14)
C21 C27 1.528(17)
C21 Ru3 2.176(10)
C22 C23 1.406(17)
C22 C28 1.513(16)
C22 Ru3 2.169(10)
C23 C24 1.399(16)
C23 C29 1.500(17)
C23 Ru3 2.148(10)
C24 C25 1.365(15)
C24 C30 1.501(16)
C24 Ru3 2.143(9)
C25 C26 1.522(14)
C25 Ru3 2.148(9)
C26 H26A 0.9600
C26 H26B 0.9600
C26 H26C 0.9600
C27 H27A 0.9600
C27 H27B 0.9600
C27 H27C 0.9600
C28 H28A 0.9600
C28 H28B 0.9600
C28 H28C 0.9600
C29 H29A 0.9600
C29 H29B 0.9600
C29 H29C 0.9600
C30 H30A 0.9600
C30 H30B 0.9600
C30 H30C 0.9600
C31 O1 1.138(10)
C31 Ru4 1.900(9)
C32 O2 1.151(10)
C32 Ru4 1.854(9)
C33 O3 1.128(10)
C33 Ru5 1.899(10)
C34 O4 1.151(10)
C34 Ru5 1.864(10)
B1 Ru2 1.967(9)
B1 Ru3 2.081(9)
B1 Ru4 2.173(9)
B1 Ru5 2.176(8)
B1 H6 1.09(7)
Ru1 C36 2.03(4)
Ru1 B2 2.05(4)
Ru1 C35 2.07(4)
Ru1 B3 2.12(5)
Ru1 Ru2 2.7282(8)
Ru1 Ru4 2.7889(8)
Ru1 Ru5 2.7948(9)
Ru1 H1 1.93(6)
Ru2 B2 2.11(5)
Ru2 C36 2.14(4)
Ru2 C35 2.15(4)
Ru2 B3 2.19(5)
Ru2 Ru5 2.7853(8)
Ru3 Ru4 2.9681(9)
Ru3 Ru5 2.9803(9)
Ru3 H6 1.81(6)
Ru3 H4 1.67(7)
Ru3 H5 1.84(9)
Ru4 C36 2.11(3)
Ru4 B3 2.50(4)
Ru4 Ru5 2.8478(8)
Ru4 H4 1.71(8)
Ru4 H1 1.82(6)
Ru5 C35 2.00(4)
Ru5 B2 2.34(3)
Ru5 H5 1.70(9)
Ru5 H1 1.82(6)
C35 O5 1.31(4)
B2 H2 1.15(2)
C36 O6 1.27(3)
B3 H3 1.15(2)

loop_
_geom_torsion_atom_site_label_1
_geom_torsion_atom_site_label_2
_geom_torsion_atom_site_label_3
_geom_torsion_atom_site_label_4
_geom_torsion
C5 C1 C2 C3 -0.1(9)
C7 C1 C2 C3 -176.2(8)
Ru1 C1 C2 C3 62.9(6)
C5 C1 C2 C8 175.8(8)
C7 C1 C2 C8 -0.4(14)
Ru1 C1 C2 C8 -121.2(9)
C5 C1 C2 Ru1 -63.0(5)
C7 C1 C2 Ru1 120.9(9)
C1 C2 C3 C4 0.4(9)
C8 C2 C3 C4 -175.6(8)
Ru1 C2 C3 C4 62.2(6)
C1 C2 C3 C9 172.2(8)
C8 C2 C3 C9 -3.8(13)
Ru1 C2 C3 C9 -126.0(9)
C1 C2 C3 Ru1 -61.8(6)
C8 C2 C3 Ru1 122.2(8)
C2 C3 C4 C5 -0.5(9)
C9 C3 C4 C5 -172.3(8)
Ru1 C3 C4 C5 61.1(6)
C2 C3 C4 C10 173.0(8)
C9 C3 C4 C10 1.2(14)
Ru1 C3 C4 C10 -125.4(9)
C2 C3 C4 Ru1 -61.7(6)
C9 C3 C4 Ru1 126.6(9)
C3 C4 C5 C1 0.4(9)
C10 C4 C5 C1 -173.0(8)
Ru1 C4 C5 C1 62.7(6)
C3 C4 C5 C6 175.1(8)
C10 C4 C5 C6 1.6(14)
Ru1 C4 C5 C6 -122.6(9)
C3 C4 C5 Ru1 -62.3(6)
C10 C4 C5 Ru1 124.2(9)
C2 C1 C5 C4 -0.2(9)
C7 C1 C5 C4 175.9(8)
Ru1 C1 C5 C4 -63.7(6)
C2 C1 C5 C6 -174.9(8)
C7 C1 C5 C6 1.1(14)
Ru1 C1 C5 C6 121.6(9)
C2 C1 C5 Ru1 63.5(5)
C7 C1 C5 Ru1 -120.4(9)
C15 C11 C12 C13 0.4(11)
C17 C11 C12 C13 -173.2(9)
Ru2 C11 C12 C13 64.4(6)
C15 C11 C12 C18 172.9(10)
C17 C11 C12 C18 -0.7(16)
Ru2 C11 C12 C18 -123.1(10)
C15 C11 C12 Ru2 -64.0(8)
C17 C11 C12 Ru2 122.4(10)
C11 C12 C13 C14 -1.1(9)
C18 C12 C13 C14 -173.8(9)
Ru2 C12 C13 C14 62.5(5)
C11 C12 C13 C19 171.5(8)
C18 C12 C13 C19 -1.2(14)
Ru2 C12 C13 C19 -124.9(8)
C11 C12 C13 Ru2 -63.6(6)
C18 C12 C13 Ru2 123.7(9)
C12 C13 C14 C15 1.3(9)
C19 C13 C14 C15 -170.9(8)
Ru2 C13 C14 C15 63.9(6)
C12 C13 C14 C20 174.8(8)
C19 C13 C14 C20 2.6(14)
Ru2 C13 C14 C20 -122.6(9)
C12 C13 C14 Ru2 -62.5(6)
C19 C13 C14 Ru2 125.2(9)
C12 C11 C15 C14 0.5(12)
C17 C11 C15 C14 173.6(9)
Ru2 C11 C15 C14 -63.1(7)
C12 C11 C15 C16 -172.4(9)
C17 C11 C15 C16 0.7(18)
Ru2 C11 C15 C16 124.0(10)
C12 C11 C15 Ru2 63.6(7)
C17 C11 C15 Ru2 -123.3(11)
C13 C14 C15 C11 -1.1(11)
C20 C14 C15 C11 -174.6(9)
Ru2 C14 C15 C11 63.1(7)
C13 C14 C15 C16 171.7(9)
C20 C14 C15 C16 -1.8(16)
Ru2 C14 C15 C16 -124.1(11)
C13 C14 C15 Ru2 -64.2(6)
C20 C14 C15 Ru2 122.4(9)
C25 C21 C22 C23 0.7(11)
C27 C21 C22 C23 -179.9(10)
Ru3 C21 C22 C23 -60.8(7)
C25 C21 C22 C28 -176.7(10)
C27 C21 C22 C28 2.8(17)
Ru3 C21 C22 C28 121.9(10)
C25 C21 C22 Ru3 61.4(7)
C27 C21 C22 Ru3 -119.1(11)
C21 C22 C23 C24 -0.7(12)
C28 C22 C23 C24 176.4(11)
Ru3 C22 C23 C24 -62.6(7)
C21 C22 C23 C29 -176.4(10)
C28 C22 C23 C29 0.7(18)
Ru3 C22 C23 C29 121.7(11)
C21 C22 C23 Ru3 61.9(7)
C28 C22 C23 Ru3 -121.0(12)
C22 C23 C24 C25 0.5(11)
C29 C23 C24 C25 175.8(11)
Ru3 C23 C24 C25 -62.8(7)
C22 C23 C24 C30 -177.8(10)
C29 C23 C24 C30 -2.5(18)
Ru3 C23 C24 C30 119.0(11)
C22 C23 C24 Ru3 63.2(7)
C29 C23 C24 Ru3 -121.4(13)
C23 C24 C25 C21 -0.1(12)
C30 C24 C25 C21 178.1(10)
Ru3 C24 C25 C21 -62.5(7)
C23 C24 C25 C26 -176.1(9)
C30 C24 C25 C26 2.1(17)
Ru3 C24 C25 C26 121.4(10)
C23 C24 C25 Ru3 62.5(7)
C30 C24 C25 Ru3 -119.4(11)
C22 C21 C25 C24 -0.4(11)
C27 C21 C25 C24 -179.9(10)
Ru3 C21 C25 C24 61.8(7)
C22 C21 C25 C26 175.5(10)
C27 C21 C25 C26 -4.0(17)
Ru3 C21 C25 C26 -122.3(10)
C22 C21 C25 Ru3 -62.2(7)
C27 C21 C25 Ru3 118.4(10)
